data_7228071
loop_
_publ_author_name
'Cong, Bowen'
'Su, Zhanhua'
'Zhao, Zhifeng'
'yu, baoyi'
'Zhao, Wenqi'
'Xia, Lin'
'ma, xiujuan'
'Zhou, Baibin'

_publ_section_title
;
 Assembly of Six [HxAs2Mo6O26](6-x)- Clusters-Based Hybrid Materials from
 1D Chain to 3D Framework with Multiple Cu-N Complexes
;
_journal_name_full CrystEngComm
_journal_paper_doi 10.1039/C7CE00319F
_journal_year 2017
_chemical_formula_moiety 'C15 H14 As Cu Mo3 N3 O15'
_chemical_formula_sum 'C15 H14 As Cu Mo3 N3 O15'
_chemical_formula_weight 902.57
_space_group_crystal_system triclinic
_space_group_IT_number 2
_space_group_name_Hall '-P 1'
_space_group_name_H-M_alt 'P -1'
_symmetry_space_group_name_Hall '-P 1'
_symmetry_space_group_name_H-M 'P -1'
_atom_sites_solution_hydrogens mixed
_atom_sites_solution_primary dual
_audit_creation_date 2017-03-12
_audit_creation_method
;
Olex2 1.2-beta
(compiled 2017.03.02 svn.r3394 for OlexSys, GUI svn.r5324)
;
_audit_update_record
;
2017-03-16 deposited with the CCDC.
2017-04-13 downloaded from the CCDC.
;
_cell_angle_alpha 85.068(2)
_cell_angle_beta 88.477(2)
_cell_angle_gamma 67.518(2)
_cell_formula_units_Z 2
_cell_length_a 10.253(2)
_cell_length_b 10.694(3)
_cell_length_c 11.380(3)
_cell_measurement_reflns_used 8768
_cell_measurement_temperature 296(2)
_cell_measurement_theta_max 28.36
_cell_measurement_theta_min 2.35
_cell_volume 1148.6(5)
_computing_cell_refinement 'SAINT V8.18C (?, 2016)'
_computing_data_reduction 'SAINT V8.18C (?, 2016)'
_computing_molecular_graphics 'Olex2 (Dolomanov et al., 2009)'
_computing_publication_material 'Olex2 (Dolomanov et al., 2009)'
_computing_structure_refinement 'ShelXL (Sheldrick, 2015)'
_computing_structure_solution 'ShelXT (Sheldrick, 2015)'
_diffrn_ambient_temperature 296.15
_diffrn_measured_fraction_theta_full 0.970
_diffrn_measured_fraction_theta_max 0.940
_diffrn_measurement_device_type 'CCD area detector'
_diffrn_measurement_method 'phi and omega scans'
_diffrn_radiation_monochromator graphite
_diffrn_radiation_type MoK\a
_diffrn_radiation_wavelength 0.71073
_diffrn_reflns_av_R_equivalents 0.0207
_diffrn_reflns_av_unetI/netI 0.0365
_diffrn_reflns_Laue_measured_fraction_full 0.970
_diffrn_reflns_Laue_measured_fraction_max 0.940
_diffrn_reflns_limit_h_max 13
_diffrn_reflns_limit_h_min -13
_diffrn_reflns_limit_k_max 14
_diffrn_reflns_limit_k_min -14
_diffrn_reflns_limit_l_max 13
_diffrn_reflns_limit_l_min -15
_diffrn_reflns_number 9736
_diffrn_reflns_point_group_measured_fraction_full 0.970
_diffrn_reflns_point_group_measured_fraction_max 0.940
_diffrn_reflns_theta_full 25.242
_diffrn_reflns_theta_max 28.357
_diffrn_reflns_theta_min 2.346
_exptl_absorpt_coefficient_mu 4.027
_exptl_absorpt_correction_T_max 0.4921
_exptl_absorpt_correction_T_min 0.2809
_exptl_absorpt_correction_type multi-scan
_exptl_absorpt_process_details
'SADABS-2014/5 (Bruker,2014/5) was used for absorption correction. wR2(int) was 0.0986 before and 0.0377 after correction. The Ratio of minimum to maximum transmission is 0.5708. The \l/2 correction factor is 0.00150.'
_exptl_crystal_density_diffrn 2.610
_exptl_crystal_description block
_exptl_crystal_F_000 866
_exptl_crystal_size_max 0.32
_exptl_crystal_size_mid 0.3
_exptl_crystal_size_min 0.26
_refine_diff_density_max 3.686
_refine_diff_density_min -1.481
_refine_diff_density_rms 0.307
_refine_ls_extinction_method none
_refine_ls_goodness_of_fit_ref 1.085
_refine_ls_hydrogen_treatment constr
_refine_ls_matrix_type full
_refine_ls_number_parameters 345
_refine_ls_number_reflns 5407
_refine_ls_number_restraints 0
_refine_ls_restrained_S_all 1.085
_refine_ls_R_factor_all 0.0533
_refine_ls_R_factor_gt 0.0520
_refine_ls_shift/su_max 0.000
_refine_ls_shift/su_mean 0.000
_refine_ls_structure_factor_coef Fsqd
_refine_ls_weighting_details 'w=1/[\s^2^(Fo^2^)+(0.0745P)^2^+22.2669P] where P=(Fo^2^+2Fc^2^)/3'
_refine_ls_weighting_scheme calc
_refine_ls_wR_factor_gt 0.1594
_refine_ls_wR_factor_ref 0.1602
_reflns_Friedel_coverage 0.000
_reflns_number_gt 5170
_reflns_number_total 5407
_reflns_threshold_expression 'I > 2\s(I)'
_cod_data_source_file c7ce00319f2.cif
_cod_data_source_block 111
_cod_database_code 7228071
_shelx_shelxl_version_number 2014/7
_shelx_space_group_comment
;
The symmetry employed for this shelxl refinement is uniquely defined
by the following loop, which should always be used as a source of
symmetry information in preference to the above space-group names.
They are only intended as comments.
;
_olex2_refinement_description
;
1. Fixed Uiso
 At 1.2 times of:
  All C(H) groups
 At 1.5 times of:
  All O(H) groups
2.a Rotating group:
 O2(H2), O3(H3)
2.b Aromatic/amide H refined with riding coordinates:
 C1(H1), C2(H2A), C4(H4), C5(H5), C7(H7), C8(H8), C9(H9), C10(H10), C11(H11),
 C12(H12), C14(H14), C15(H15)
;
_olex2_submission_special_instructions 'No special instructions were received'

loop_
_space_group_symop_operation_xyz
'x, y, z'
'-x, -y, -z'

loop_
_atom_site_label
_atom_site_type_symbol
_atom_site_fract_x
_atom_site_fract_y
_atom_site_fract_z
_atom_site_U_iso_or_equiv
_atom_site_adp_type
_atom_site_occupancy
_atom_site_site_symmetry_order
_atom_site_calc_flag
_atom_site_refinement_flags_posn
Mo1 Mo 0.38738(6) 0.71349(6) 0.26679(6) 0.01592(16) Uani 1 1 d .
Mo2 Mo 0.55224(6) 0.39059(7) 0.22821(6) 0.01678(16) Uani 1 1 d .
Mo3 Mo 0.66551(6) 0.18046(6) 0.46702(6) 0.01469(15) Uani 1 1 d .
As1 As 0.66169(7) 0.51655(7) 0.49628(6) 0.00978(16) Uani 1 1 d .
Cu1 Cu 0.88730(10) 0.67572(9) 0.44777(8) 0.0159(2) Uani 1 1 d .
O1 O 0.8200(5) 0.5292(5) 0.4937(5) 0.0164(10) Uani 1 1 d .
O2 O 0.6866(6) 0.8511(6) 0.3759(6) 0.0269(13) Uani 1 1 d .
H2 H 0.6490 0.9063 0.4300 0.040 Uiso 1 1 d GR
O3 O 0.9875(6) 0.8077(6) 0.4036(5) 0.0190(10) Uani 1 1 d .
H3 H 0.9321 0.8882 0.4160 0.029 Uiso 1 1 d GR
O4 O 0.6241(5) 0.4813(5) 0.6402(4) 0.0155(10) Uani 1 1 d .
O5 O 0.5330(6) 0.6629(5) 0.4410(5) 0.0166(10) Uani 1 1 d .
O6 O 0.6718(5) 0.3873(5) 0.4118(5) 0.0164(10) Uani 1 1 d .
O7 O 0.8219(6) 0.0879(6) 0.3980(6) 0.0253(12) Uani 1 1 d .
O8 O 0.7440(5) 0.2123(5) 0.6064(5) 0.0168(10) Uani 1 1 d .
O9 O 0.6053(6) 0.0606(6) 0.5243(6) 0.0244(12) Uani 1 1 d .
O10 O 0.5452(6) 0.2427(5) 0.3336(5) 0.0188(10) Uani 1 1 d .
O11 O 0.4299(7) 0.3928(7) 0.1296(6) 0.0292(13) Uani 1 1 d .
O12 O 0.7099(6) 0.3083(7) 0.1628(6) 0.0287(13) Uani 1 1 d .
O13 O 0.5461(5) 0.5703(6) 0.2110(5) 0.0183(10) Uani 1 1 d .
O14 O 0.4481(7) 0.8404(6) 0.2346(6) 0.0262(12) Uani 1 1 d .
O15 O 0.2633(6) 0.7373(7) 0.1617(6) 0.0289(13) Uani 1 1 d .
N1 N 0.8702(7) 0.7349(6) 0.6107(5) 0.0149(11) Uani 1 1 d .
N2 N 0.9284(7) 0.6124(6) 0.2873(5) 0.0165(12) Uani 1 1 d .
N3 N 0.8135(10) 0.9952(9) 1.1657(7) 0.0357(18) Uani 1 1 d .
C1 C 0.9817(8) 0.7381(9) 0.6670(7) 0.0245(17) Uani 1 1 d .
H1 H 1.0695 0.7053 0.6309 0.029 Uiso 1 1 calc R
C2 C 0.9720(9) 0.7879(9) 0.7762(8) 0.0251(17) Uani 1 1 d .
H2A H 1.0529 0.7874 0.8118 0.030 Uiso 1 1 calc R
C3 C 0.8425(7) 0.8393(7) 0.8343(7) 0.0165(13) Uani 1 1 d .
C4 C 0.7263(8) 0.8348(8) 0.7751(7) 0.0217(15) Uani 1 1 d .
H4 H 0.6373 0.8670 0.8089 0.026 Uiso 1 1 calc R
C5 C 0.7446(8) 0.7823(9) 0.6658(7) 0.0206(15) Uani 1 1 d .
H5 H 0.6662 0.7796 0.6285 0.025 Uiso 1 1 calc R
C6 C 0.8324(9) 0.8936(8) 0.9496(7) 0.0201(15) Uani 1 1 d .
C7 C 0.9492(10) 0.8585(9) 1.0232(7) 0.0247(16) Uani 1 1 d .
H7 H 1.0368 0.7996 0.9988 0.030 Uiso 1 1 calc R
C8 C 0.9368(11) 0.9099(10) 1.1317(8) 0.032(2) Uani 1 1 d .
H8 H 1.0153 0.8844 1.1808 0.038 Uiso 1 1 calc R
C9 C 0.6975(11) 1.0334(12) 1.0976(9) 0.039(2) Uani 1 1 d .
H9 H 0.6118 1.0932 1.1244 0.047 Uiso 1 1 calc R
C10 C 0.7041(10) 0.9854(11) 0.9898(8) 0.034(2) Uani 1 1 d .
H10 H 0.6235 1.0136 0.9428 0.041 Uiso 1 1 calc R
C11 C 0.8247(8) 0.6111(9) 0.2189(7) 0.0245(17) Uani 1 1 d .
H11 H 0.7333 0.6405 0.2482 0.029 Uiso 1 1 calc R
C12 C 0.8484(8) 0.5674(9) 0.1055(7) 0.0236(16) Uani 1 1 d .
H12 H 0.7739 0.5675 0.0605 0.028 Uiso 1 1 calc R
C13 C 0.9842(7) 0.5237(7) 0.0605(6) 0.0142(13) Uani 1 1 d .
C14 C 1.0917(8) 0.5259(8) 0.1318(7) 0.0201(15) Uani 1 1 d .
H14 H 1.1840 0.4972 0.1045 0.024 Uiso 1 1 calc R
C15 C 1.0601(8) 0.5707(8) 0.2428(6) 0.0181(14) Uani 1 1 d .
H15 H 1.1327 0.5724 0.2892 0.022 Uiso 1 1 calc R

loop_
_atom_site_aniso_label
_atom_site_aniso_U_11
_atom_site_aniso_U_22
_atom_site_aniso_U_33
_atom_site_aniso_U_23
_atom_site_aniso_U_13
_atom_site_aniso_U_12
Mo1 0.0139(3) 0.0159(3) 0.0168(3) -0.0011(2) -0.0004(2) -0.0045(2)
Mo2 0.0116(3) 0.0189(3) 0.0197(3) -0.0053(2) 0.0008(2) -0.0050(2)
Mo3 0.0120(3) 0.0120(3) 0.0199(3) -0.0061(2) 0.0015(2) -0.0035(2)
As1 0.0085(3) 0.0102(3) 0.0115(3) -0.0032(2) 0.0013(2) -0.0043(2)
Cu1 0.0208(4) 0.0188(5) 0.0113(4) -0.0066(3) 0.0042(3) -0.0104(4)
O1 0.013(2) 0.019(3) 0.021(3) -0.0018(19) 0.0014(19) -0.011(2)
O2 0.020(3) 0.027(3) 0.033(3) -0.010(2) 0.003(2) -0.006(2)
O3 0.016(2) 0.018(3) 0.026(3) -0.005(2) 0.003(2) -0.009(2)
O4 0.015(2) 0.019(3) 0.014(2) -0.0044(19) 0.0026(18) -0.008(2)
O5 0.019(2) 0.014(2) 0.017(2) -0.0035(18) 0.0012(19) -0.006(2)
O6 0.014(2) 0.015(2) 0.021(3) -0.0039(19) -0.0008(19) -0.0069(19)
O7 0.019(3) 0.018(3) 0.032(3) -0.009(2) 0.003(2) 0.001(2)
O8 0.010(2) 0.017(3) 0.021(3) -0.0013(19) -0.0001(19) -0.0033(19)
O9 0.022(3) 0.018(3) 0.037(3) -0.006(2) 0.006(2) -0.012(2)
O10 0.015(2) 0.016(3) 0.026(3) -0.004(2) -0.001(2) -0.007(2)
O11 0.024(3) 0.037(4) 0.029(3) -0.007(3) -0.003(2) -0.013(3)
O12 0.018(3) 0.032(3) 0.032(3) -0.010(3) 0.004(2) -0.004(2)
O13 0.015(2) 0.024(3) 0.019(3) -0.002(2) 0.0009(19) -0.010(2)
O14 0.027(3) 0.024(3) 0.031(3) 0.001(2) 0.002(2) -0.014(2)
O15 0.021(3) 0.034(3) 0.028(3) -0.002(3) -0.007(2) -0.005(3)
N1 0.019(3) 0.012(3) 0.013(3) -0.006(2) -0.002(2) -0.003(2)
N2 0.020(3) 0.018(3) 0.014(3) -0.007(2) 0.002(2) -0.009(2)
N3 0.045(5) 0.041(5) 0.021(4) -0.013(3) 0.000(3) -0.014(4)
C1 0.016(3) 0.037(5) 0.022(4) -0.014(3) 0.006(3) -0.010(3)
C2 0.018(4) 0.035(5) 0.026(4) -0.009(3) 0.002(3) -0.012(3)
C3 0.012(3) 0.014(3) 0.020(3) -0.004(3) -0.001(3) -0.001(3)
C4 0.011(3) 0.027(4) 0.028(4) -0.011(3) 0.004(3) -0.007(3)
C5 0.015(3) 0.032(4) 0.017(3) -0.008(3) 0.002(3) -0.011(3)
C6 0.028(4) 0.017(4) 0.016(3) -0.004(3) 0.000(3) -0.009(3)
C7 0.030(4) 0.024(4) 0.020(4) -0.003(3) -0.001(3) -0.010(3)
C8 0.043(5) 0.032(5) 0.018(4) 0.000(3) -0.008(4) -0.012(4)
C9 0.031(5) 0.052(6) 0.030(5) -0.022(4) 0.008(4) -0.009(4)
C10 0.031(5) 0.043(6) 0.024(4) -0.013(4) -0.004(3) -0.008(4)
C11 0.014(3) 0.041(5) 0.023(4) -0.016(3) 0.007(3) -0.013(3)
C12 0.017(3) 0.038(5) 0.020(4) -0.012(3) 0.003(3) -0.013(3)
C13 0.014(3) 0.014(3) 0.012(3) -0.002(2) 0.003(2) -0.002(2)
C14 0.015(3) 0.026(4) 0.019(4) -0.008(3) 0.002(3) -0.007(3)
C15 0.016(3) 0.026(4) 0.012(3) -0.007(3) 0.000(3) -0.006(3)

loop_
_atom_type_symbol
_atom_type_description
_atom_type_scat_dispersion_real
_atom_type_scat_dispersion_imag
_atom_type_scat_source
C C 0.0033 0.0016 'International Tables Vol C Tables 4.2.6.8 and 6.1.1.4'
H H 0.0000 0.0000 'International Tables Vol C Tables 4.2.6.8 and 6.1.1.4'
As As 0.0499 2.0058 'International Tables Vol C Tables 4.2.6.8 and 6.1.1.4'
Cu Cu 0.3201 1.2651 'International Tables Vol C Tables 4.2.6.8 and 6.1.1.4'
Mo Mo -1.6832 0.6857 'International Tables Vol C Tables 4.2.6.8 and 6.1.1.4'
N N 0.0061 0.0033 'International Tables Vol C Tables 4.2.6.8 and 6.1.1.4'
O O 0.0106 0.0060 'International Tables Vol C Tables 4.2.6.8 and 6.1.1.4'

loop_
_geom_angle_atom_site_label_1
_geom_angle_atom_site_label_2
_geom_angle_atom_site_label_3
_geom_angle
_geom_angle_site_symmetry_1
_geom_angle_site_symmetry_3
O4 Mo1 O5 74.12(18) 2_666 .
O8 Mo1 O4 79.2(2) 2_666 2_666
O8 Mo1 O5 75.1(2) 2_666 .
O13 Mo1 O4 75.1(2) . 2_666
O13 Mo1 O5 82.2(2) . .
O13 Mo1 O8 149.5(2) . 2_666
O14 Mo1 O4 158.1(2) . 2_666
O14 Mo1 O5 84.7(2) . .
O14 Mo1 O8 100.8(3) . 2_666
O14 Mo1 O13 97.2(3) . .
O15 Mo1 O4 96.4(3) . 2_666
O15 Mo1 O5 168.3(3) . .
O15 Mo1 O8 96.6(3) . 2_666
O15 Mo1 O13 102.2(3) . .
O15 Mo1 O14 105.2(3) . .
O4 Mo2 O6 72.86(18) 2_666 .
O10 Mo2 O4 81.3(2) . 2_666
O10 Mo2 O6 71.6(2) . .
O11 Mo2 O4 92.5(3) . 2_666
O11 Mo2 O6 162.6(3) . .
O11 Mo2 O10 97.4(3) . .
O11 Mo2 O12 104.3(3) . .
O11 Mo2 O13 103.6(3) . .
O12 Mo2 O4 162.9(2) . 2_666
O12 Mo2 O6 90.9(3) . .
O12 Mo2 O10 98.9(3) . .
O12 Mo2 O13 99.9(3) . .
O13 Mo2 O4 73.0(2) . 2_666
O13 Mo2 O6 81.5(2) . .
O13 Mo2 O10 147.2(2) . .
O6 Mo3 O5 75.18(19) . 2_666
O7 Mo3 O5 170.2(2) . 2_666
O7 Mo3 O6 95.6(3) . .
O7 Mo3 O8 98.6(3) . .
O7 Mo3 O10 99.2(3) . .
O8 Mo3 O5 76.8(2) . 2_666
O8 Mo3 O6 79.8(2) . .
O9 Mo3 O5 85.4(2) . 2_666
O9 Mo3 O6 160.3(2) . .
O9 Mo3 O7 104.0(3) . .
O9 Mo3 O8 99.6(3) . .
O9 Mo3 O10 97.6(3) . .
O10 Mo3 O5 82.1(2) . 2_666
O10 Mo3 O6 76.3(2) . .
O10 Mo3 O8 151.4(2) . .
O1 As1 O4 107.9(3) . .
O1 As1 O5 111.5(3) . .
O1 As1 O6 108.0(3) . .
O4 As1 O6 110.9(3) . .
O5 As1 O4 109.3(3) . .
O5 As1 O6 109.2(3) . .
O1 Cu1 O2 103.1(2) . .
O1 Cu1 O3 171.5(2) . .
O1 Cu1 N1 93.2(2) . .
O1 Cu1 N2 90.1(2) . .
O3 Cu1 O2 85.2(2) . .
N1 Cu1 O2 95.5(2) . .
N1 Cu1 O3 87.4(2) . .
N2 Cu1 O2 89.5(2) . .
N2 Cu1 O3 88.5(2) . .
N2 Cu1 N1 173.3(3) . .
As1 O1 Cu1 134.6(3) . .
Cu1 O2 H2 110.2 . .
Cu1 O3 H3 109.4 . .
Mo1 O4 Mo2 88.73(17) 2_666 2_666
As1 O4 Mo1 130.2(3) . 2_666
As1 O4 Mo2 132.0(3) . 2_666
Mo3 O5 Mo1 86.77(18) 2_666 .
As1 O5 Mo1 131.2(3) . .
As1 O5 Mo3 130.9(3) . 2_666
Mo3 O6 Mo2 88.91(17) . .
As1 O6 Mo2 130.9(3) . .
As1 O6 Mo3 129.9(3) . .
Mo3 O8 Mo1 116.6(3) . 2_666
Mo3 O10 Mo2 120.0(3) . .
Mo2 O13 Mo1 119.6(3) . .
C1 N1 Cu1 121.1(5) . .
C1 N1 C5 117.1(6) . .
C5 N1 Cu1 121.7(5) . .
C11 N2 Cu1 120.5(5) . .
C11 N2 C15 117.9(6) . .
C15 N2 Cu1 121.6(5) . .
C8 N3 C9 121.7(8) . .
N1 C1 H1 118.6 . .
N1 C1 C2 122.8(7) . .
C2 C1 H1 118.6 . .
C1 C2 H2A 119.5 . .
C1 C2 C3 121.1(7) . .
C3 C2 H2A 119.5 . .
C2 C3 C4 115.7(7) . .
C2 C3 C6 120.9(7) . .
C4 C3 C6 123.4(7) . .
C3 C4 H4 120.1 . .
C5 C4 C3 119.9(7) . .
C5 C4 H4 120.1 . .
N1 C5 C4 123.5(7) . .
N1 C5 H5 118.3 . .
C4 C5 H5 118.3 . .
C7 C6 C3 121.9(7) . .
C7 C6 C10 117.0(7) . .
C10 C6 C3 121.1(7) . .
C6 C7 H7 119.6 . .
C8 C7 C6 120.9(8) . .
C8 C7 H7 119.6 . .
N3 C8 C7 119.8(9) . .
N3 C8 H8 120.1 . .
C7 C8 H8 120.1 . .
N3 C9 H9 119.6 . .
N3 C9 C10 120.7(9) . .
C10 C9 H9 119.6 . .
C6 C10 H10 120.1 . .
C9 C10 C6 119.9(9) . .
C9 C10 H10 120.1 . .
N2 C11 H11 118.7 . .
N2 C11 C12 122.6(7) . .
C12 C11 H11 118.7 . .
C11 C12 H12 120.4 . .
C13 C12 C11 119.3(7) . .
C13 C12 H12 120.4 . .
C12 C13 C13 121.7(8) . 2_765
C12 C13 C14 117.9(6) . .
C14 C13 C13 120.4(8) . 2_765
C13 C14 H14 120.3 . .
C15 C14 C13 119.4(7) . .
C15 C14 H14 120.3 . .
N2 C15 C14 122.8(7) . .
N2 C15 H15 118.6 . .
C14 C15 H15 118.6 . .

loop_
_geom_bond_atom_site_label_1
_geom_bond_atom_site_label_2
_geom_bond_distance
_geom_bond_site_symmetry_2
Mo1 O4 2.296(5) 2_666
Mo1 O5 2.410(5) .
Mo1 O8 1.950(5) 2_666
Mo1 O13 1.898(6) .
Mo1 O14 1.707(6) .
Mo1 O15 1.701(6) .
Mo2 O4 2.388(5) 2_666
Mo2 O6 2.441(5) .
Mo2 O10 1.923(6) .
Mo2 O11 1.697(6) .
Mo2 O12 1.704(6) .
Mo2 O13 1.892(6) .
Mo3 O5 2.371(5) 2_666
Mo3 O6 2.271(5) .
Mo3 O7 1.738(6) .
Mo3 O8 1.911(5) .
Mo3 O9 1.700(6) .
Mo3 O10 1.889(6) .
As1 O1 1.679(5) .
As1 O4 1.716(5) .
As1 O5 1.698(5) .
As1 O6 1.721(5) .
Cu1 O1 1.968(5) .
Cu1 O2 2.302(6) .
Cu1 O3 2.064(5) .
Cu1 N1 1.992(6) .
Cu1 N2 1.981(6) .
O2 H2 0.8671 .
O3 H3 0.8520 .
O4 Mo1 2.296(5) 2_666
O4 Mo2 2.388(5) 2_666
O5 Mo3 2.371(5) 2_666
O8 Mo1 1.950(5) 2_666
N1 C1 1.339(10) .
N1 C5 1.349(10) .
N2 C11 1.339(10) .
N2 C15 1.350(10) .
N3 C8 1.317(13) .
N3 C9 1.344(13) .
C1 H1 0.9300 .
C1 C2 1.381(11) .
C2 H2A 0.9300 .
C2 C3 1.401(11) .
C3 C4 1.403(10) .
C3 C6 1.465(10) .
C4 H4 0.9300 .
C4 C5 1.387(11) .
C5 H5 0.9300 .
C6 C7 1.389(11) .
C6 C10 1.401(12) .
C7 H7 0.9300 .
C7 C8 1.378(12) .
C8 H8 0.9300 .
C9 H9 0.9300 .
C9 C10 1.360(12) .
C10 H10 0.9300 .
C11 H11 0.9300 .
C11 C12 1.393(11) .
C12 H12 0.9300 .
C12 C13 1.387(10) .
C13 C13 1.494(13) 2_765
C13 C14 1.395(10) .
C14 H14 0.9300 .
C14 C15 1.376(10) .
C15 H15 0.9300 .
